data_2010408
loop_
_publ_author_name
'Wallet, J-C.'
'Molins, E.'
'Miravitlles, C.'

_publ_section_title
;
 2'-Hydroxy-2-methoxychalcone
;
_journal_issue 1
_journal_name_full 'Acta Crystallographica Section C'
_journal_page_first 123
_journal_page_last 125
_journal_paper_doi 10.1107/S010827019400805X
_journal_volume 51
_journal_year 1995
_chemical_formula_sum 'C16 H14 O3'
_chemical_formula_weight 254.29
_space_group_IT_number 14
_symmetry_cell_setting monoclinic
_symmetry_space_group_name_Hall '-P 2yn'
_symmetry_space_group_name_H-M 'P 1 21/n 1'
_atom_type_scat_source IntTabIV
_cell_angle_alpha 90
_cell_angle_beta 90.550(10)
_cell_angle_gamma 90
_cell_formula_units_Z 4
_cell_length_a 3.9920(10)
_cell_length_b 24.356(2)
_cell_length_c 13.0710(10)
_cell_measurement_reflns_used 25
_cell_measurement_temperature 294
_cell_measurement_theta_max 25
_cell_measurement_theta_min 1
_cell_volume 1270.8(3)
_diffrn_measurement_device 'Enraf--Nonius CAD-4'
_diffrn_measurement_method \w--2\q
_diffrn_radiation_type MoK\a
_diffrn_radiation_wavelength 0.71073
_diffrn_reflns_av_R_equivalents .020
_diffrn_reflns_limit_h_max 5
_diffrn_reflns_limit_h_min 0
_diffrn_reflns_limit_k_max 0
_diffrn_reflns_limit_k_min -34
_diffrn_reflns_limit_l_max 18
_diffrn_reflns_limit_l_min -18
_diffrn_reflns_number 5025
_diffrn_reflns_theta_max 30.45
_diffrn_standards_decay_% 0.4
_diffrn_standards_interval_time 60
_diffrn_standards_number 3
_exptl_absorpt_coefficient_mu 0.08
_exptl_absorpt_correction_T_max 0.9999
_exptl_absorpt_correction_T_min 0.9781
_exptl_absorpt_correction_type empirical
_exptl_crystal_colour Yellow
_exptl_crystal_density_diffrn 1.328
_exptl_crystal_description Prismatic
_exptl_crystal_size_max 0.68
_exptl_crystal_size_mid 0.26
_exptl_crystal_size_min 0.13
_refine_diff_density_max 0.19
_refine_diff_density_min -0.20
_refine_ls_goodness_of_fit_obs 1.80
_refine_ls_hydrogen_treatment refU
_refine_ls_number_parameters 228
_refine_ls_number_reflns 2014
_refine_ls_R_factor_obs 0.043
_refine_ls_shift/esd_max 0.01
_refine_ls_structure_factor_coef F
_refine_ls_weighting_details w=4F~o~/\s(F~o~)
_refine_ls_weighting_scheme calc
_refine_ls_wR_factor_obs 0.055
_reflns_number_observed 2014
_reflns_number_total 4008
_reflns_observed_criterion F~o~>3.0\s(F~o~)
_cod_data_source_file pa1116.cif
_cod_data_source_block pa1116a
_cod_depositor_comments
;
The following automatic conversions were performed:

'_refine_ls_weighting_scheme' value 'w=4F~o~/\s(F~o~)' was changed to
'calc'. New tag '_refine_ls_weighting_details' was created. The value
of the new tag was set to 'w=4F~o~/\s(F~o~)'.

Automatic conversion script
Id: cif_fix_values 3143 2015-03-26 13:38:13Z robertas 
;
_cod_original_cell_volume 1270.9(2)
_cod_original_sg_symbol_H-M 'P 21/n'
_cod_database_code 2010408

loop_
_symmetry_equiv_pos_as_xyz
x,y,z
1/2+x,1/2-y,1/2+z
-x,-y,-z
1/2-x,1/2+y,1/2-z

loop_
_atom_site_label
_atom_site_fract_x
_atom_site_fract_y
_atom_site_fract_z
O1 .7846(3) .00206(5) .61359(8)
O2' .2986(4) .26565(5) .42282(9)
O9 .5629(4) .17902(5) .49489(9)
C1 .9127(4) .01692(6) .70660(10)
C1M .7839(5) -.05434(7) .58620(10)
C2 1.0446(4) -.02037(6) .77700(10)
C3 1.1633(4) -.00150(7) .86980(10)
C4 1.1515(4) .05326(7) .89410(10)
C5 1.0243(4) .09025(6) .82450(10)
C6 .9015(4) .07334(6) .72940(10)
C7 .7670(4) .11179(6) .65390(10)
C8 .6740(4) .16292(6) .66850(10)
C9 .5409(4) .19616(6) .58370(10)
C1' .3767(4) .24953(6) .60410(10)
C2' .2610(4) .28166(6) .52130(10)
C3' .1023(4) .33128(7) .53900(10)
C4' .0576(4) .34956(6) .63690(10)
C5' .1724(5) .31915(7) .71970(10)
C6' .3298(4) .26968(6) .70280(10)
H2 1.048(4) -.0571(6) .7590(10)
H3 1.269(4) -.0296(7) .9150(10)
H4 1.224(4) .0640(7) .9600(10)
H5 1.034(4) .1299(6) .8390(10)
H7 .733(5) .0990(8) .5840(10)
H8 .693(4) .1770(6) .7330(10)
H11 1.014(5) -.0696(8) .5850(10)
H12 .648(4) -.0742(6) .6390(10)
H13 .656(5) -.0541(8) .5190(10)
H2' .415(5) .2329(8) .428(2)
H3' .035(4) .3521(7) .4780(10)
H4' -.070(4) .3825(7) .649(7)
H5' .135(4) .3339(6) .7900(10)
H6' .408(3) .2486(6) .7560(10)

loop_
_geom_angle_atom_site_label_1
_geom_angle_atom_site_label_2
_geom_angle_atom_site_label_3
_geom_angle
_geom_angle_publ_flag
C1 O1 C1M 118.80(10) yes
O1 C1 C2 123.50(10) yes
O1 C1 C6 115.80(10) yes
C2 C1 C6 120.60(10) yes
C1 C2 C3 119.30(10) yes
C2 C3 C4 121.0(2) yes
C3 C4 C5 119.90(10) yes
C4 C5 C6 121.40(10) yes
C1 C6 C5 117.80(10) yes
C1 C6 C7 119.70(10) yes
C5 C6 C7 122.50(10) yes
C6 C7 C8 127.80(10) yes
C7 C8 C9 120.90(10) yes
O9 C9 C8 119.60(10) yes
O9 C9 C1' 120.00(10) yes
C8 C9 C1' 120.40(10) yes
C9 C1' C2' 119.40(10) yes
C9 C1' C6' 122.60(10) yes
C2' C1' C6' 118.00(10) yes
O2' C2' C1' 122.10(10) yes
O2' C2' C3' 117.70(10) yes
C1' C2' C3' 120.20(10) yes
C2' C3' C4' 120.3(2) yes
C3' C4' C5' 120.8(2) yes
C4' C5' C6' 119.4(2) yes
C1' C6' C5' 121.40(10) yes
C2' O2' H2' 104.0(10) yes
O1 C1M H11 111.0(10) no
O1 C1M H12 107.1(9) no
O1 C1M H13 102.0(10) no
H11 C1M H12 110.0(10) no
H11 C1M H13 117.(2) no
H12 C1M H13 109.0(10) no
C1 C2 H2 117.7(8) no
C3 C2 H2 123.0(8) no
C2 C3 H3 116.0(10) no
C4 C3 H3 123.0(10) no
C3 C4 H4 118.0(10) no
C5 C4 H4 122.0(10) no
C4 C5 H5 120.2(9) no
C6 C5 H5 118.3(8) no
C6 C7 H7 118.0(10) no
C8 C7 H7 114.0(10) no
C7 C8 H8 118.0(9) no
C9 C8 H8 121.1(9) no
C2' C3' H3' 116.0(9) no
C4' C3' H3' 123.6(9) no
C3' C4' H4' 119.8(9) no
C5' C4' H4' 119.3(9) no
C4' C5' H5' 118.3(9) no
C6' C5' H5' 122.3(9) no
C1' C6' H6' 117.5(9) no
C5' C6' H6' 121.1(9) no

loop_
_geom_bond_atom_site_label_1
_geom_bond_atom_site_label_2
_geom_bond_site_symmetry_1
_geom_bond_site_symmetry_2
_geom_bond_distance
_geom_bond_publ_flag
O1 C1 . . 1.363(2) yes
O1 C1M . . 1.419(2) yes
O2' C2' . . 1.354(2) yes
O9 C9 . . 1.238(2) yes
C1 C2 . . 1.393(2) yes
C1 C6 . . 1.407(2) yes
C2 C3 . . 1.377(2) yes
C3 C4 . . 1.372(2) yes
C4 C5 . . 1.373(2) yes
C5 C6 . . 1.395(2) yes
C6 C7 . . 1.459(2) yes
C7 C8 . . 1.314(2) yes
C8 C9 . . 1.468(2) yes
C9 C1' . . 1.481(2) yes
C1' C2' . . 1.410(2) yes
C1' C6' . . 1.395(2) yes
C2' C3' . . 1.385(2) yes
C3' C4' . . 1.368(2) yes
C4' C5' . . 1.386(2) yes
C5' C6' . . 1.378(2) yes
O2' H2' . . 0.93(2) no
C1M H11 . . 0.99(2) no
C1M H12 . . 1.00(2) no
C1M H13 . . 1.01(2) no
C2 H2 . . 0.930(10) no
C3 H3 . . 1.00(2) no
C4 H4 . . 0.950(10) no
C5 H5 . . 0.99(2) no
C7 H7 . . 0.98(2) no
C8 H8 . . 0.910(10) no
C3' H3' . . 0.98(2) no
C4' H4' . . 0.96(2) no
C5' H5' . . 1.00(2) no
C6' H6' . . 0.920(10) no
